data_4133103
loop_
_publ_author_name
'Cheung, Pui Man'
'Burns, Kyle T.'
'Kwon, Yubin M.'
'Deshaye, Megan Y.'
'Aguayo, Kristopher J.'
'Oswald, Victoria F.'
'Seda, Takele'
'Zakharov, Lev N.'
'Kowalczyk, Tim'
'Gilbertson, John D.'

_publ_section_title
;
 Hemilabile Proton Relays and Redox Activity Lead to {FeNO} <sup>x</sup>
 and Significant Rate Enhancements in NO<sub>2</sub><sup>-</sup>
 Reduction.
;
_journal_issue 49
_journal_name_full 'Journal of the American Chemical Society'
_journal_page_first 17040
_journal_page_last 17050
_journal_paper_doi 10.1021/jacs.8b08520
_journal_volume 140
_journal_year 2018
_chemical_formula_sum 'C55 H66 B Fe N6 O4'
_chemical_formula_weight 941.79
_space_group_crystal_system triclinic
_space_group_IT_number 2
_space_group_name_Hall '-P 1'
_space_group_name_H-M_alt 'P -1'
_atom_sites_solution_hydrogens geom
_audit_creation_method SHELXL-2014/7
_cell_angle_alpha 71.067(2)
_cell_angle_beta 76.115(2)
_cell_angle_gamma 72.0570(10)
_cell_formula_units_Z 2
_cell_length_a 10.5114(3)
_cell_length_b 15.2880(4)
_cell_length_c 17.6141(5)
_cell_measurement_reflns_used 9915
_cell_measurement_temperature 173(2)
_cell_measurement_theta_max 66.52
_cell_measurement_theta_min 2.68
_cell_volume 2516.18(13)
_computing_cell_refinement 'Bruker SAINT'
_computing_data_collection 'Bruker APEX2'
_computing_data_reduction 'Bruker SAINT'
_computing_molecular_graphics 'Bruker SHELXTL'
_computing_publication_material 'Bruker SHELXTL'
_computing_structure_refinement 'SHELXL-2014/7 (Sheldrick, 2014)'
_computing_structure_solution 'SHELXS-97 (Sheldrick 2008)'
_diffrn_ambient_temperature 173(2)
_diffrn_measured_fraction_theta_full 0.995
_diffrn_measured_fraction_theta_max 0.995
_diffrn_measurement_device_type 'Bruker Apex II CCD'
_diffrn_measurement_method '\f and \w scans'
_diffrn_radiation_type CuK\a
_diffrn_radiation_wavelength 1.54178
_diffrn_reflns_av_R_equivalents 0.0481
_diffrn_reflns_av_unetI/netI 0.0416
_diffrn_reflns_Laue_measured_fraction_full 0.995
_diffrn_reflns_Laue_measured_fraction_max 0.995
_diffrn_reflns_limit_h_max 12
_diffrn_reflns_limit_h_min -12
_diffrn_reflns_limit_k_max 18
_diffrn_reflns_limit_k_min -18
_diffrn_reflns_limit_l_max 20
_diffrn_reflns_limit_l_min -20
_diffrn_reflns_number 27889
_diffrn_reflns_point_group_measured_fraction_full 0.995
_diffrn_reflns_point_group_measured_fraction_max 0.995
_diffrn_reflns_theta_full 66.643
_diffrn_reflns_theta_max 66.643
_diffrn_reflns_theta_min 2.685
_diffrn_source 'Incoatec I\mS'
_exptl_absorpt_coefficient_mu 2.805
_exptl_absorpt_correction_T_max 0.5842
_exptl_absorpt_correction_T_min 0.5133
_exptl_absorpt_correction_type multi-scan
_exptl_absorpt_process_details SADABS
_exptl_crystal_colour red
_exptl_crystal_density_diffrn 1.243
_exptl_crystal_description cut-block
_exptl_crystal_F_000 1002
_exptl_crystal_size_max 0.160
_exptl_crystal_size_mid 0.120
_exptl_crystal_size_min 0.090
_refine_diff_density_max 0.775
_refine_diff_density_min -0.600
_refine_diff_density_rms 0.056
_refine_ls_extinction_method none
_refine_ls_goodness_of_fit_ref 1.079
_refine_ls_hydrogen_treatment constr
_refine_ls_matrix_type full
_refine_ls_number_parameters 604
_refine_ls_number_reflns 8852
_refine_ls_number_restraints 0
_refine_ls_restrained_S_all 1.079
_refine_ls_R_factor_all 0.0600
_refine_ls_R_factor_gt 0.0543
_refine_ls_shift/su_max 0.001
_refine_ls_shift/su_mean 0.000
_refine_ls_structure_factor_coef Fsqd
_refine_ls_weighting_details 'w=1/[\s^2^(Fo^2^)+(0.0951P)^2^+1.0817P] where P=(Fo^2^+2Fc^2^)/3'
_refine_ls_weighting_scheme calc
_refine_ls_wR_factor_gt 0.1567
_refine_ls_wR_factor_ref 0.1616
_reflns_Friedel_coverage 0.000
_reflns_number_gt 7853
_reflns_number_total 8852
_reflns_threshold_expression 'I > 2\s(I)'
_cod_data_source_file ja8b08520_si_002.cif
_cod_data_source_block cu_gilb278_0m_a
_cod_database_code 4133103
_shelx_shelxl_version_number 2014/7
_shelx_space_group_comment
;
The symmetry employed for this shelxl refinement is uniquely defined
by the following loop, which should always be used as a source of
symmetry information in preference to the above space-group names.
They are only intended as comments.
;
_shelx_estimated_absorpt_t_min 0.662
_shelx_estimated_absorpt_t_max 0.786

loop_
_space_group_symop_operation_xyz
'x, y, z'
'-x, -y, -z'

loop_
_atom_site_label
_atom_site_type_symbol
_atom_site_fract_x
_atom_site_fract_y
_atom_site_fract_z
_atom_site_U_iso_or_equiv
_atom_site_adp_type
_atom_site_occupancy
_atom_site_site_symmetry_order
_atom_site_calc_flag
_atom_site_refinement_flags_posn
_atom_site_refinement_flags_adp
Fe1 Fe 0.52796(4) 0.68142(3) 0.83615(2) 0.03047(14) Uani 1 1 d . .
O1 O 0.9674(2) 0.25893(18) 0.81133(16) 0.0633(6) Uani 1 1 d . .
O2 O 0.2632(2) 0.6644(2) 0.90953(15) 0.0651(7) Uani 1 1 d . .
O3 O 0.6481(3) 0.54588(16) 0.96843(16) 0.0734(8) Uani 1 1 d . .
N1 N 0.5345(2) 0.81574(14) 0.85807(12) 0.0293(4) Uani 1 1 d . .
N2 N 0.6149(2) 0.75890(16) 0.72736(13) 0.0338(5) Uani 1 1 d . .
N3 N 0.5575(2) 0.59968(16) 0.75018(15) 0.0395(5) Uani 1 1 d . .
N4 N 0.3623(2) 0.68426(16) 0.87114(14) 0.0372(5) Uani 1 1 d . .
N5 N 0.6205(3) 0.60254(16) 0.90795(15) 0.0442(6) Uani 1 1 d . .
N6 N 0.7208(2) 0.40605(16) 0.81924(14) 0.0379(5) Uani 1 1 d . .
B1 B 0.3127(3) 0.7817(2) 0.44542(17) 0.0314(6) Uani 1 1 d . .
C1 C 0.5919(4) 0.9721(2) 0.7945(2) 0.0577(9) Uani 1 1 d . .
H1A H 0.6360 1.0019 0.7406 0.087 Uiso 1 1 calc R U
H1B H 0.4999 1.0115 0.8052 0.087 Uiso 1 1 calc R U
H1C H 0.6438 0.9668 0.8358 0.087 Uiso 1 1 calc R U
C2 C 0.5856(3) 0.87432(19) 0.79709(16) 0.0363(6) Uani 1 1 d . .
C3 C 0.6417(3) 0.8411(2) 0.72252(16) 0.0370(6) Uani 1 1 d . .
C4 C 0.7146(3) 0.8885(2) 0.65383(19) 0.0495(7) Uani 1 1 d . .
H4B H 0.7339 0.9461 0.6517 0.059 Uiso 1 1 calc R U
C5 C 0.7589(4) 0.8500(3) 0.5882(2) 0.0620(10) Uani 1 1 d . .
H5B H 0.8114 0.8804 0.5408 0.074 Uiso 1 1 calc R U
C6 C 0.7274(3) 0.7684(3) 0.59150(19) 0.0553(9) Uani 1 1 d . .
H6A H 0.7546 0.7430 0.5459 0.066 Uiso 1 1 calc R U
C7 C 0.6542(3) 0.7227(2) 0.66328(17) 0.0410(6) Uani 1 1 d . .
C8 C 0.6119(3) 0.6341(2) 0.67682(18) 0.0446(7) Uani 1 1 d . .
C9 C 0.6373(4) 0.5944(3) 0.6052(2) 0.0659(10) Uani 1 1 d . .
H9A H 0.6800 0.6357 0.5572 0.099 Uiso 1 1 calc R U
H9B H 0.6974 0.5299 0.6170 0.099 Uiso 1 1 calc R U
H9C H 0.5512 0.5919 0.5949 0.099 Uiso 1 1 calc R U
C10 C 0.5059(3) 0.5148(2) 0.7732(2) 0.0475(7) Uani 1 1 d . .
H10A H 0.5213 0.4907 0.7251 0.057 Uiso 1 1 calc R U
H10B H 0.4071 0.5321 0.7919 0.057 Uiso 1 1 calc R U
C11 C 0.5738(3) 0.4362(2) 0.8402(2) 0.0450(7) Uani 1 1 d . .
H11A H 0.5519 0.4589 0.8896 0.054 Uiso 1 1 calc R U
H11B H 0.5360 0.3802 0.8533 0.054 Uiso 1 1 calc R U
C12 C 0.7604(3) 0.3523(2) 0.7583(2) 0.0458(7) Uani 1 1 d . .
H12A H 0.7253 0.3937 0.7076 0.055 Uiso 1 1 calc R U
H12B H 0.7197 0.2970 0.7784 0.055 Uiso 1 1 calc R U
C13 C 0.9116(3) 0.3176(3) 0.7404(2) 0.0587(8) Uani 1 1 d . .
H13A H 0.9351 0.2809 0.6996 0.070 Uiso 1 1 calc R U
H13B H 0.9516 0.3732 0.7168 0.070 Uiso 1 1 calc R U
C14 C 0.9312(4) 0.3109(3) 0.8701(2) 0.0635(10) Uani 1 1 d . .
H14A H 0.9708 0.3669 0.8488 0.076 Uiso 1 1 calc R U
H14B H 0.9698 0.2699 0.9198 0.076 Uiso 1 1 calc R U
C15 C 0.7796(3) 0.3449(2) 0.89197(19) 0.0495(7) Uani 1 1 d . .
H15A H 0.7398 0.2892 0.9159 0.059 Uiso 1 1 calc R U
H15B H 0.7585 0.3810 0.9329 0.059 Uiso 1 1 calc R U
C16 C 0.4829(3) 0.83885(17) 0.93459(15) 0.0316(5) Uani 1 1 d . .
C17 C 0.3480(3) 0.88955(17) 0.95047(16) 0.0342(6) Uani 1 1 d . .
C18 C 0.3022(3) 0.90772(19) 1.02634(18) 0.0412(6) Uani 1 1 d . .
H18A H 0.2109 0.9417 1.0386 0.049 Uiso 1 1 calc R U
C19 C 0.3866(3) 0.8774(2) 1.08393(18) 0.0439(7) Uani 1 1 d . .
H19A H 0.3533 0.8907 1.1352 0.053 Uiso 1 1 calc R U
C20 C 0.5188(3) 0.8279(2) 1.06731(17) 0.0423(6) Uani 1 1 d . .
H20A H 0.5760 0.8075 1.1074 0.051 Uiso 1 1 calc R U
C21 C 0.5709(3) 0.80701(19) 0.99225(16) 0.0349(6) Uani 1 1 d . .
C22 C 0.2515(3) 0.9263(2) 0.88836(17) 0.0406(6) Uani 1 1 d . .
H22A H 0.2969 0.8993 0.8412 0.049 Uiso 1 1 calc R U
C23 C 0.1194(3) 0.8960(2) 0.9228(2) 0.0515(8) Uani 1 1 d . .
H23A H 0.0607 0.9211 0.8810 0.077 Uiso 1 1 calc R U
H23B H 0.1386 0.8261 0.9401 0.077 Uiso 1 1 calc R U
H23C H 0.0737 0.9214 0.9696 0.077 Uiso 1 1 calc R U
C24 C 0.2180(5) 1.0357(3) 0.8572(3) 0.0757(12) Uani 1 1 d . .
H24A H 0.3021 1.0564 0.8348 0.114 Uiso 1 1 calc R U
H24B H 0.1611 1.0571 0.8147 0.114 Uiso 1 1 calc R U
H24C H 0.1695 1.0635 0.9022 0.114 Uiso 1 1 calc R U
C25 C 0.7178(3) 0.7557(2) 0.97427(17) 0.0412(6) Uani 1 1 d . .
H25A H 0.7279 0.7302 0.9270 0.049 Uiso 1 1 calc R U
C26 C 0.8093(4) 0.8247(3) 0.9497(2) 0.0626(9) Uani 1 1 d . .
H26A H 0.9039 0.7898 0.9384 0.094 Uiso 1 1 calc R U
H26B H 0.7839 0.8754 0.9010 0.094 Uiso 1 1 calc R U
H26C H 0.7985 0.8531 0.9942 0.094 Uiso 1 1 calc R U
C27 C 0.7661(3) 0.6712(2) 1.0450(2) 0.0516(8) Uani 1 1 d . .
H27A H 0.8617 0.6408 1.0300 0.077 Uiso 1 1 calc R U
H27B H 0.7555 0.6939 1.0928 0.077 Uiso 1 1 calc R U
H27C H 0.7122 0.6247 1.0577 0.077 Uiso 1 1 calc R U
C28 C 0.2076(2) 0.86727(17) 0.38835(15) 0.0300(5) Uani 1 1 d . .
C29 C 0.2062(3) 0.86948(19) 0.30818(16) 0.0347(6) Uani 1 1 d . .
H29A H 0.2750 0.8249 0.2842 0.042 Uiso 1 1 calc R U
C30 C 0.1090(3) 0.9336(2) 0.26261(17) 0.0433(7) Uani 1 1 d . .
H30A H 0.1112 0.9315 0.2090 0.052 Uiso 1 1 calc R U
C31 C 0.0085(3) 1.0008(2) 0.29487(18) 0.0496(8) Uani 1 1 d . .
H31A H -0.0575 1.0456 0.2635 0.059 Uiso 1 1 calc R U
C32 C 0.0057(3) 1.0015(2) 0.37324(19) 0.0485(7) Uani 1 1 d . .
H32A H -0.0628 1.0470 0.3964 0.058 Uiso 1 1 calc R U
C33 C 0.1036(3) 0.9354(2) 0.41861(17) 0.0398(6) Uani 1 1 d . .
H33A H 0.0992 0.9369 0.4727 0.048 Uiso 1 1 calc R U
C34 C 0.3214(2) 0.81621(19) 0.52303(16) 0.0360(6) Uani 1 1 d . .
C35 C 0.3597(3) 0.9004(2) 0.5114(2) 0.0453(7) Uani 1 1 d . .
H35A H 0.3820 0.9371 0.4574 0.054 Uiso 1 1 calc R U
C36 C 0.3666(3) 0.9327(3) 0.5757(2) 0.0616(10) Uani 1 1 d . .
H36A H 0.3935 0.9899 0.5653 0.074 Uiso 1 1 calc R U
C37 C 0.3336(3) 0.8802(3) 0.6547(2) 0.0685(12) Uani 1 1 d . .
H37A H 0.3383 0.9009 0.6990 0.082 Uiso 1 1 calc R U
C38 C 0.2942(3) 0.7987(3) 0.6685(2) 0.0623(10) Uani 1 1 d . .
H38A H 0.2698 0.7634 0.7227 0.075 Uiso 1 1 calc R U
C39 C 0.2895(3) 0.7667(2) 0.60417(17) 0.0481(7) Uani 1 1 d . .
H39A H 0.2635 0.7089 0.6158 0.058 Uiso 1 1 calc R U
C40 C 0.2506(3) 0.68703(19) 0.47858(15) 0.0344(6) Uani 1 1 d . .
C41 C 0.3286(3) 0.5960(2) 0.51247(16) 0.0397(6) Uani 1 1 d . .
H41A H 0.4214 0.5890 0.5130 0.048 Uiso 1 1 calc R U
C42 C 0.2784(3) 0.5156(2) 0.54534(18) 0.0474(7) Uani 1 1 d . .
H42A H 0.3357 0.4557 0.5684 0.057 Uiso 1 1 calc R U
C43 C 0.1447(4) 0.5231(2) 0.5444(2) 0.0581(9) Uani 1 1 d . .
H43A H 0.1085 0.4687 0.5674 0.070 Uiso 1 1 calc R U
C44 C 0.0648(3) 0.6103(3) 0.5097(2) 0.0625(9) Uani 1 1 d . .
H44A H -0.0269 0.6159 0.5074 0.075 Uiso 1 1 calc R U
C45 C 0.1164(3) 0.6905(2) 0.47789(19) 0.0472(7) Uani 1 1 d . .
H45A H 0.0583 0.7499 0.4548 0.057 Uiso 1 1 calc R U
C46 C 0.4635(2) 0.75641(17) 0.38998(15) 0.0311(5) Uani 1 1 d . .
C47 C 0.4858(3) 0.70250(19) 0.33512(16) 0.0351(6) Uani 1 1 d . .
H47A H 0.4155 0.6759 0.3344 0.042 Uiso 1 1 calc R U
C48 C 0.6061(3) 0.6859(2) 0.28145(17) 0.0414(6) Uani 1 1 d . .
H48A H 0.6160 0.6498 0.2446 0.050 Uiso 1 1 calc R U
C49 C 0.7109(3) 0.7221(2) 0.28198(18) 0.0472(7) Uani 1 1 d . .
H49A H 0.7924 0.7128 0.2446 0.057 Uiso 1 1 calc R U
C50 C 0.6957(3) 0.7715(2) 0.3371(2) 0.0497(7) Uani 1 1 d . .
H50A H 0.7688 0.7943 0.3394 0.060 Uiso 1 1 calc R U
C51 C 0.5744(3) 0.7890(2) 0.39005(17) 0.0403(6) Uani 1 1 d . .
H51A H 0.5668 0.8241 0.4273 0.048 Uiso 1 1 calc R U
O1S O 0.1521(4) 0.5585(5) 0.8131(3) 0.184(3) Uani 1 1 d . .
C1S C 0.1237(6) 0.5426(4) 0.7491(4) 0.1007(17) Uani 1 1 d . .
H1SA H 0.1151 0.4764 0.7627 0.121 Uiso 1 1 calc R U
H1SB H 0.1968 0.5520 0.7022 0.121 Uiso 1 1 calc R U
C2S C -0.0062(7) 0.6119(6) 0.7289(4) 0.141(3) Uani 1 1 d . .
H2SA H 0.0069 0.6514 0.6721 0.169 Uiso 1 1 calc R U
H2SB H -0.0749 0.5771 0.7346 0.169 Uiso 1 1 calc R U
C3S C -0.0523(9) 0.6726(5) 0.7840(4) 0.150(3) Uani 1 1 d . .
H3SA H -0.1513 0.6851 0.8025 0.180 Uiso 1 1 calc R U
H3SB H -0.0253 0.7337 0.7603 0.180 Uiso 1 1 calc R U
C4S C 0.0296(6) 0.6034(8) 0.8521(5) 0.180(4) Uani 1 1 d . .
H4SA H 0.0453 0.6392 0.8854 0.216 Uiso 1 1 calc R U
H4SB H -0.0200 0.5557 0.8880 0.216 Uiso 1 1 calc R U

loop_
_atom_site_aniso_label
_atom_site_aniso_U_11
_atom_site_aniso_U_22
_atom_site_aniso_U_33
_atom_site_aniso_U_23
_atom_site_aniso_U_13
_atom_site_aniso_U_12
Fe1 0.0333(2) 0.0296(2) 0.0311(2) -0.00959(16) -0.01056(16) -0.00570(16)
O1 0.0463(12) 0.0585(14) 0.0738(17) -0.0083(12) -0.0175(11) -0.0011(11)
O2 0.0571(14) 0.0836(18) 0.0614(15) -0.0209(13) 0.0089(12) -0.0395(13)
O3 0.122(2) 0.0413(12) 0.0639(16) 0.0003(11) -0.0591(16) -0.0110(13)
N1 0.0300(10) 0.0323(10) 0.0288(11) -0.0082(9) -0.0089(8) -0.0088(8)
N2 0.0282(10) 0.0394(11) 0.0315(11) -0.0095(9) -0.0104(8) -0.0010(9)
N3 0.0375(12) 0.0407(12) 0.0455(14) -0.0213(11) -0.0162(10) 0.0006(10)
N4 0.0423(13) 0.0384(12) 0.0357(12) -0.0124(10) -0.0063(10) -0.0140(10)
N5 0.0576(15) 0.0326(11) 0.0493(15) -0.0117(11) -0.0268(12) -0.0061(11)
N6 0.0380(12) 0.0369(11) 0.0429(13) -0.0114(10) -0.0108(10) -0.0109(10)
B1 0.0278(13) 0.0352(14) 0.0267(14) -0.0063(11) -0.0069(11) -0.0017(11)
C1 0.086(2) 0.0513(18) 0.0469(18) -0.0081(15) -0.0082(17) -0.0403(18)
C2 0.0397(14) 0.0377(14) 0.0354(14) -0.0045(11) -0.0129(11) -0.0156(11)
C3 0.0311(12) 0.0425(14) 0.0347(14) -0.0045(11) -0.0097(11) -0.0081(11)
C4 0.0465(16) 0.0508(17) 0.0418(17) -0.0003(14) -0.0050(13) -0.0136(14)
C5 0.0546(19) 0.064(2) 0.0414(18) 0.0026(16) 0.0062(14) -0.0063(16)
C6 0.0512(18) 0.062(2) 0.0341(16) -0.0139(14) -0.0016(13) 0.0093(15)
C7 0.0361(14) 0.0467(15) 0.0331(14) -0.0155(12) -0.0112(11) 0.0088(12)
C8 0.0391(14) 0.0507(16) 0.0434(17) -0.0253(14) -0.0155(12) 0.0098(13)
C9 0.084(3) 0.067(2) 0.049(2) -0.0327(18) -0.0208(18) 0.0028(19)
C10 0.0357(14) 0.0475(16) 0.072(2) -0.0351(15) -0.0141(14) -0.0033(12)
C11 0.0429(15) 0.0434(15) 0.0565(18) -0.0233(14) 0.0002(13) -0.0175(13)
C12 0.0402(15) 0.0497(16) 0.0512(18) -0.0211(14) -0.0122(13) -0.0047(13)
C13 0.0454(17) 0.063(2) 0.059(2) -0.0157(17) -0.0068(15) -0.0032(15)
C14 0.060(2) 0.058(2) 0.071(2) 0.0054(18) -0.0345(18) -0.0174(17)
C15 0.0640(19) 0.0408(15) 0.0456(17) -0.0060(13) -0.0175(14) -0.0148(14)
C16 0.0431(14) 0.0265(11) 0.0308(13) -0.0080(10) -0.0087(10) -0.0139(10)
C17 0.0401(14) 0.0274(12) 0.0361(14) -0.0084(10) -0.0074(11) -0.0089(10)
C18 0.0482(15) 0.0351(14) 0.0423(16) -0.0171(12) -0.0046(12) -0.0081(12)
C19 0.0604(18) 0.0421(15) 0.0359(15) -0.0187(12) -0.0051(13) -0.0156(13)
C20 0.0572(17) 0.0450(15) 0.0352(15) -0.0119(12) -0.0160(13) -0.0195(13)
C21 0.0418(14) 0.0349(13) 0.0351(14) -0.0097(11) -0.0106(11) -0.0157(11)
C22 0.0413(15) 0.0404(15) 0.0370(15) -0.0085(12) -0.0100(12) -0.0052(12)
C23 0.0402(15) 0.0594(19) 0.0515(18) -0.0103(15) -0.0134(13) -0.0081(14)
C24 0.087(3) 0.0477(19) 0.086(3) 0.0148(19) -0.046(2) -0.0169(19)
C25 0.0419(15) 0.0521(16) 0.0371(15) -0.0122(13) -0.0135(12) -0.0164(13)
C26 0.0528(19) 0.073(2) 0.070(2) -0.0141(19) -0.0137(17) -0.0294(18)
C27 0.0445(16) 0.0608(19) 0.0491(18) -0.0110(15) -0.0193(14) -0.0076(14)
C28 0.0283(11) 0.0325(12) 0.0293(13) -0.0062(10) -0.0074(10) -0.0078(10)
C29 0.0312(12) 0.0395(14) 0.0299(13) -0.0082(11) -0.0062(10) -0.0042(11)
C30 0.0378(14) 0.0575(17) 0.0281(14) -0.0082(12) -0.0100(11) -0.0028(13)
C31 0.0341(14) 0.0642(19) 0.0385(16) -0.0099(14) -0.0168(12) 0.0084(13)
C32 0.0350(14) 0.0586(18) 0.0462(17) -0.0217(14) -0.0151(12) 0.0106(13)
C33 0.0338(13) 0.0499(16) 0.0348(14) -0.0164(12) -0.0121(11) 0.0009(12)
C34 0.0289(12) 0.0421(14) 0.0334(14) -0.0143(11) -0.0123(10) 0.0063(11)
C35 0.0374(14) 0.0540(17) 0.0494(17) -0.0257(14) -0.0174(12) 0.0024(13)
C36 0.0389(16) 0.079(2) 0.085(3) -0.055(2) -0.0280(16) 0.0085(16)
C37 0.0388(16) 0.114(3) 0.061(2) -0.060(2) -0.0306(15) 0.0252(19)
C38 0.0486(18) 0.090(3) 0.0380(17) -0.0259(18) -0.0218(14) 0.0179(18)
C39 0.0427(15) 0.0554(18) 0.0332(15) -0.0119(13) -0.0140(12) 0.0121(13)
C40 0.0330(13) 0.0386(13) 0.0252(12) -0.0093(10) 0.0013(10) -0.0039(11)
C41 0.0381(14) 0.0401(14) 0.0345(14) -0.0085(11) -0.0021(11) -0.0055(11)
C42 0.0565(18) 0.0378(15) 0.0375(16) -0.0068(12) 0.0018(13) -0.0080(13)
C43 0.060(2) 0.0481(18) 0.059(2) -0.0114(15) 0.0163(16) -0.0257(16)
C44 0.0369(16) 0.060(2) 0.083(3) -0.0173(19) 0.0095(16) -0.0182(15)
C45 0.0338(14) 0.0425(15) 0.0554(19) -0.0084(14) 0.0003(13) -0.0066(12)
C46 0.0276(12) 0.0323(12) 0.0269(12) -0.0016(10) -0.0076(10) -0.0027(10)
C47 0.0302(12) 0.0383(13) 0.0321(14) -0.0071(11) -0.0081(10) -0.0019(10)
C48 0.0369(14) 0.0461(15) 0.0320(14) -0.0094(12) -0.0026(11) -0.0009(12)
C49 0.0333(14) 0.0550(17) 0.0386(16) -0.0059(13) 0.0046(12) -0.0054(13)
C50 0.0330(14) 0.0589(18) 0.0551(19) -0.0078(15) -0.0057(13) -0.0174(13)
C51 0.0354(13) 0.0451(15) 0.0396(15) -0.0097(12) -0.0099(11) -0.0078(12)
O1S 0.092(3) 0.311(8) 0.132(4) -0.121(5) -0.034(3) 0.048(4)
C1S 0.116(4) 0.088(3) 0.104(4) -0.032(3) -0.055(3) -0.001(3)
C2S 0.127(5) 0.172(7) 0.113(5) -0.058(5) -0.066(4) 0.033(5)
C3S 0.191(7) 0.123(5) 0.120(5) -0.071(4) -0.058(5) 0.052(5)
C4S 0.081(4) 0.337(13) 0.130(6) -0.136(8) -0.010(4) 0.008(6)

loop_
_atom_type_symbol
_atom_type_description
_atom_type_scat_dispersion_real
_atom_type_scat_dispersion_imag
_atom_type_scat_source
C C 0.0181 0.0091 'International Tables Vol C Tables 4.2.6.8 and 6.1.1.4'
H H 0.0000 0.0000 'International Tables Vol C Tables 4.2.6.8 and 6.1.1.4'
N N 0.0311 0.0180 'International Tables Vol C Tables 4.2.6.8 and 6.1.1.4'
O O 0.0492 0.0322 'International Tables Vol C Tables 4.2.6.8 and 6.1.1.4'
B B 0.0090 0.0039 'International Tables Vol C Tables 4.2.6.8 and 6.1.1.4'
Fe Fe -1.1336 3.1974 'International Tables Vol C Tables 4.2.6.8 and 6.1.1.4'

loop_
_geom_angle_atom_site_label_1
_geom_angle_atom_site_label_2
_geom_angle_atom_site_label_3
_geom_angle
N4 Fe1 N5 108.57(12)
N4 Fe1 N2 128.94(10)
N5 Fe1 N2 122.48(11)
N4 Fe1 N3 96.98(10)
N5 Fe1 N3 102.15(10)
N2 Fe1 N3 74.64(9)
N4 Fe1 N1 99.56(9)
N5 Fe1 N1 98.03(9)
N2 Fe1 N1 73.84(8)
N3 Fe1 N1 148.22(9)
C14 O1 C13 109.2(3)
C2 N1 C16 120.3(2)
C2 N1 Fe1 115.90(18)
C16 N1 Fe1 123.75(15)
C7 N2 C3 120.1(2)
C7 N2 Fe1 119.3(2)
C3 N2 Fe1 120.41(18)
C8 N3 C10 122.0(2)
C8 N3 Fe1 116.9(2)
C10 N3 Fe1 120.82(19)
O2 N4 Fe1 162.1(2)
O3 N5 Fe1 160.8(3)
C11 N6 C15 109.7(2)
C11 N6 C12 111.7(2)
C15 N6 C12 108.3(2)
C34 B1 C40 109.7(2)
C34 B1 C28 109.4(2)
C40 B1 C28 107.3(2)
C34 B1 C46 111.2(2)
C40 B1 C46 109.6(2)
C28 B1 C46 109.6(2)
C2 C1 H1A 109.5
C2 C1 H1B 109.5
H1A C1 H1B 109.5
C2 C1 H1C 109.5
H1A C1 H1C 109.5
H1B C1 H1C 109.5
N1 C2 C3 115.7(2)
N1 C2 C1 126.1(3)
C3 C2 C1 118.2(2)
N2 C3 C4 121.8(3)
N2 C3 C2 113.6(2)
C4 C3 C2 124.6(3)
C3 C4 C5 118.3(3)
C3 C4 H4B 120.8
C5 C4 H4B 120.8
C6 C5 C4 120.1(3)
C6 C5 H5B 119.9
C4 C5 H5B 119.9
C5 C6 C7 119.0(3)
C5 C6 H6A 120.5
C7 C6 H6A 120.5
N2 C7 C6 120.5(3)
N2 C7 C8 113.7(3)
C6 C7 C8 125.8(3)
N3 C8 C7 115.0(2)
N3 C8 C9 127.5(3)
C7 C8 C9 117.5(3)
C8 C9 H9A 109.5
C8 C9 H9B 109.5
H9A C9 H9B 109.5
C8 C9 H9C 109.5
H9A C9 H9C 109.5
H9B C9 H9C 109.5
N3 C10 C11 112.0(2)
N3 C10 H10A 109.2
C11 C10 H10A 109.2
N3 C10 H10B 109.2
C11 C10 H10B 109.2
H10A C10 H10B 107.9
N6 C11 C10 113.6(2)
N6 C11 H11A 108.8
C10 C11 H11A 108.8
N6 C11 H11B 108.8
C10 C11 H11B 108.8
H11A C11 H11B 107.7
N6 C12 C13 111.2(3)
N6 C12 H12A 109.4
C13 C12 H12A 109.4
N6 C12 H12B 109.4
C13 C12 H12B 109.4
H12A C12 H12B 108.0
O1 C13 C12 111.7(3)
O1 C13 H13A 109.3
C12 C13 H13A 109.3
O1 C13 H13B 109.3
C12 C13 H13B 109.3
H13A C13 H13B 107.9
O1 C14 C15 112.2(3)
O1 C14 H14A 109.2
C15 C14 H14A 109.2
O1 C14 H14B 109.2
C15 C14 H14B 109.2
H14A C14 H14B 107.9
N6 C15 C14 109.9(3)
N6 C15 H15A 109.7
C14 C15 H15A 109.7
N6 C15 H15B 109.7
C14 C15 H15B 109.7
H15A C15 H15B 108.2
C17 C16 C21 122.0(2)
C17 C16 N1 120.1(2)
C21 C16 N1 117.9(2)
C18 C17 C16 117.8(2)
C18 C17 C22 119.3(2)
C16 C17 C22 122.9(2)
C19 C18 C17 121.3(3)
C19 C18 H18A 119.3
C17 C18 H18A 119.3
C20 C19 C18 120.2(3)
C20 C19 H19A 119.9
C18 C19 H19A 119.9
C19 C20 C21 121.2(3)
C19 C20 H20A 119.4
C21 C20 H20A 119.4
C20 C21 C16 117.5(2)
C20 C21 C25 120.3(2)
C16 C21 C25 122.2(2)
C23 C22 C17 112.3(2)
C23 C22 C24 108.4(3)
C17 C22 C24 111.2(3)
C23 C22 H22A 108.3
C17 C22 H22A 108.3
C24 C22 H22A 108.3
C22 C23 H23A 109.5
C22 C23 H23B 109.5
H23A C23 H23B 109.5
C22 C23 H23C 109.5
H23A C23 H23C 109.5
H23B C23 H23C 109.5
C22 C24 H24A 109.5
C22 C24 H24B 109.5
H24A C24 H24B 109.5
C22 C24 H24C 109.5
H24A C24 H24C 109.5
H24B C24 H24C 109.5
C21 C25 C27 113.1(2)
C21 C25 C26 111.1(3)
C27 C25 C26 109.6(2)
C21 C25 H25A 107.6
C27 C25 H25A 107.6
C26 C25 H25A 107.6
C25 C26 H26A 109.5
C25 C26 H26B 109.5
H26A C26 H26B 109.5
C25 C26 H26C 109.5
H26A C26 H26C 109.5
H26B C26 H26C 109.5
C25 C27 H27A 109.5
C25 C27 H27B 109.5
H27A C27 H27B 109.5
C25 C27 H27C 109.5
H27A C27 H27C 109.5
H27B C27 H27C 109.5
C33 C28 C29 114.7(2)
C33 C28 B1 122.8(2)
C29 C28 B1 122.0(2)
C30 C29 C28 123.0(2)
C30 C29 H29A 118.5
C28 C29 H29A 118.5
C29 C30 C31 120.3(3)
C29 C30 H30A 119.9
C31 C30 H30A 119.9
C32 C31 C30 119.0(3)
C32 C31 H31A 120.5
C30 C31 H31A 120.5
C31 C32 C33 119.9(3)
C31 C32 H32A 120.0
C33 C32 H32A 120.0
C28 C33 C32 123.2(3)
C28 C33 H33A 118.4
C32 C33 H33A 118.4
C39 C34 C35 114.9(3)
C39 C34 B1 123.7(3)
C35 C34 B1 121.3(2)
C36 C35 C34 123.0(3)
C36 C35 H35A 118.5
C34 C35 H35A 118.5
C37 C36 C35 119.1(4)
C37 C36 H36A 120.4
C35 C36 H36A 120.4
C38 C37 C36 119.7(3)
C38 C37 H37A 120.2
C36 C37 H37A 120.2
C37 C38 C39 120.7(3)
C37 C38 H38A 119.7
C39 C38 H38A 119.7
C38 C39 C34 122.6(3)
C38 C39 H39A 118.7
C34 C39 H39A 118.7
C45 C40 C41 114.4(3)
C45 C40 B1 123.7(2)
C41 C40 B1 122.0(2)
C42 C41 C40 123.9(3)
C42 C41 H41A 118.1
C40 C41 H41A 118.1
C43 C42 C41 119.5(3)
C43 C42 H42A 120.2
C41 C42 H42A 120.2
C44 C43 C42 119.0(3)
C44 C43 H43A 120.5
C42 C43 H43A 120.5
C43 C44 C45 120.7(3)
C43 C44 H44A 119.6
C45 C44 H44A 119.6
C44 C45 C40 122.5(3)
C44 C45 H45A 118.7
C40 C45 H45A 118.7
C47 C46 C51 114.9(2)
C47 C46 B1 120.1(2)
C51 C46 B1 124.9(2)
C48 C47 C46 123.1(3)
C48 C47 H47A 118.5
C46 C47 H47A 118.5
C49 C48 C47 119.8(3)
C49 C48 H48A 120.1
C47 C48 H48A 120.1
C50 C49 C48 119.0(3)
C50 C49 H49A 120.5
C48 C49 H49A 120.5
C49 C50 C51 121.0(3)
C49 C50 H50A 119.5
C51 C50 H50A 119.5
C50 C51 C46 122.1(3)
C50 C51 H51A 119.0
C46 C51 H51A 119.0
C1S O1S C4S 106.4(5)
O1S C1S C2S 107.3(5)
O1S C1S H1SA 110.3
C2S C1S H1SA 110.3
O1S C1S H1SB 110.3
C2S C1S H1SB 110.3
H1SA C1S H1SB 108.5
C3S C2S C1S 108.9(5)
C3S C2S H2SA 109.9
C1S C2S H2SA 109.9
C3S C2S H2SB 109.9
C1S C2S H2SB 109.9
H2SA C2S H2SB 108.3
C2S C3S C4S 96.5(5)
C2S C3S H3SA 112.4
C4S C3S H3SA 112.4
C2S C3S H3SB 112.4
C4S C3S H3SB 112.4
H3SA C3S H3SB 110.0
O1S C4S C3S 106.3(6)
O1S C4S H4SA 110.5
C3S C4S H4SA 110.5
O1S C4S H4SB 110.5
C3S C4S H4SB 110.5
H4SA C4S H4SB 108.7

loop_
_geom_bond_atom_site_label_1
_geom_bond_atom_site_label_2
_geom_bond_distance
Fe1 N4 1.693(2)
Fe1 N5 1.697(2)
Fe1 N2 2.065(2)
Fe1 N3 2.171(2)
Fe1 N1 2.232(2)
O1 C14 1.418(5)
O1 C13 1.419(4)
O2 N4 1.166(3)
O3 N5 1.168(3)
N1 C2 1.280(3)
N1 C16 1.441(3)
N2 C7 1.338(3)
N2 C3 1.343(4)
N3 C8 1.290(4)
N3 C10 1.460(4)
N6 C11 1.461(4)
N6 C15 1.464(4)
N6 C12 1.466(4)
B1 C34 1.647(4)
B1 C40 1.647(4)
B1 C28 1.653(3)
B1 C46 1.655(4)
C1 C2 1.503(4)
C1 H1A 0.9800
C1 H1B 0.9800
C1 H1C 0.9800
C2 C3 1.485(4)
C3 C4 1.380(4)
C4 C5 1.383(5)
C4 H4B 0.9500
C5 C6 1.367(5)
C5 H5B 0.9500
C6 C7 1.403(5)
C6 H6A 0.9500
C7 C8 1.483(5)
C8 C9 1.505(4)
C9 H9A 0.9800
C9 H9B 0.9800
C9 H9C 0.9800
C10 C11 1.516(4)
C10 H10A 0.9900
C10 H10B 0.9900
C11 H11A 0.9900
C11 H11B 0.9900
C12 C13 1.501(4)
C12 H12A 0.9900
C12 H12B 0.9900
C13 H13A 0.9900
C13 H13B 0.9900
C14 C15 1.511(5)
C14 H14A 0.9900
C14 H14B 0.9900
C15 H15A 0.9900
C15 H15B 0.9900
C16 C17 1.400(4)
C16 C21 1.406(4)
C17 C18 1.395(4)
C17 C22 1.525(4)
C18 C19 1.380(4)
C18 H18A 0.9500
C19 C20 1.374(4)
C19 H19A 0.9500
C20 C21 1.403(4)
C20 H20A 0.9500
C21 C25 1.510(4)
C22 C23 1.524(4)
C22 C24 1.536(4)
C22 H22A 1.0000
C23 H23A 0.9800
C23 H23B 0.9800
C23 H23C 0.9800
C24 H24A 0.9800
C24 H24B 0.9800
C24 H24C 0.9800
C25 C27 1.528(4)
C25 C26 1.534(4)
C25 H25A 1.0000
C26 H26A 0.9800
C26 H26B 0.9800
C26 H26C 0.9800
C27 H27A 0.9800
C27 H27B 0.9800
C27 H27C 0.9800
C28 C33 1.394(4)
C28 C29 1.405(4)
C29 C30 1.384(4)
C29 H29A 0.9500
C30 C31 1.384(4)
C30 H30A 0.9500
C31 C32 1.377(4)
C31 H31A 0.9500
C32 C33 1.397(4)
C32 H32A 0.9500
C33 H33A 0.9500
C34 C39 1.397(4)
C34 C35 1.403(4)
C35 C36 1.398(4)
C35 H35A 0.9500
C36 C37 1.384(6)
C36 H36A 0.9500
C37 C38 1.362(6)
C37 H37A 0.9500
C38 C39 1.388(5)
C38 H38A 0.9500
C39 H39A 0.9500
C40 C45 1.399(4)
C40 C41 1.399(4)
C41 C42 1.384(4)
C41 H41A 0.9500
C42 C43 1.379(5)
C42 H42A 0.9500
C43 C44 1.372(5)
C43 H43A 0.9500
C44 C45 1.389(5)
C44 H44A 0.9500
C45 H45A 0.9500
C46 C47 1.399(4)
C46 C51 1.403(4)
C47 C48 1.394(4)
C47 H47A 0.9500
C48 C49 1.379(4)
C48 H48A 0.9500
C49 C50 1.365(5)
C49 H49A 0.9500
C50 C51 1.396(4)
C50 H50A 0.9500
C51 H51A 0.9500
O1S C1S 1.343(6)
O1S C4S 1.392(7)
C1S C2S 1.486(7)
C1S H1SA 0.9900
C1S H1SB 0.9900
C2S C3S 1.455(8)
C2S H2SA 0.9900
C2S H2SB 0.9900
C3S C4S 1.553(10)
C3S H3SA 0.9900
C3S H3SB 0.9900
C4S H4SA 0.9900
C4S H4SB 0.9900

loop_
_geom_hbond_atom_site_label_D
_geom_hbond_atom_site_label_H
_geom_hbond_atom_site_label_A
_geom_hbond_distance_DH
_geom_hbond_distance_HA
_geom_hbond_distance_DA
_geom_hbond_angle_DHA
_geom_hbond_site_symmetry_A
C10 H10B O1S 0.99 2.54 3.506(5) 165.9 .
C11 H11A N5 0.99 2.65 3.340(4) 127.3 .
C15 H15B O2 0.99 2.60 3.378(4) 135.0 2_667
C15 H15B O3 0.99 2.64 3.513(4) 147.3 .
C4S H4SA O2 0.99 2.59 3.338(9) 132.5 .

loop_
_geom_torsion_atom_site_label_1
_geom_torsion_atom_site_label_2
_geom_torsion_atom_site_label_3
_geom_torsion_atom_site_label_4
_geom_torsion
N5 Fe1 N4 O2 -15.4(8)
N2 Fe1 N4 O2 165.8(7)
N3 Fe1 N4 O2 90.0(7)
N1 Fe1 N4 O2 -117.3(7)
N4 Fe1 N5 O3 0.2(7)
N2 Fe1 N5 O3 179.0(6)
N3 Fe1 N5 O3 -101.6(7)
N1 Fe1 N5 O3 103.1(7)
C16 N1 C2 C3 177.1(2)
Fe1 N1 C2 C3 -4.1(3)
C16 N1 C2 C1 -3.6(4)
Fe1 N1 C2 C1 175.1(2)
C7 N2 C3 C4 -2.9(4)
Fe1 N2 C3 C4 171.8(2)
C7 N2 C3 C2 177.1(2)
Fe1 N2 C3 C2 -8.2(3)
N1 C2 C3 N2 7.9(3)
C1 C2 C3 N2 -171.4(2)
N1 C2 C3 C4 -172.2(3)
C1 C2 C3 C4 8.5(4)
N2 C3 C4 C5 1.0(4)
C2 C3 C4 C5 -179.0(3)
C3 C4 C5 C6 1.7(5)
C4 C5 C6 C7 -2.4(5)
C3 N2 C7 C6 2.1(4)
Fe1 N2 C7 C6 -172.7(2)
C3 N2 C7 C8 -177.4(2)
Fe1 N2 C7 C8 7.9(3)
C5 C6 C7 N2 0.5(4)
C5 C6 C7 C8 179.9(3)
C10 N3 C8 C7 177.8(2)
Fe1 N3 C8 C7 3.6(3)
C10 N3 C8 C9 -2.7(4)
Fe1 N3 C8 C9 -176.9(2)
N2 C7 C8 N3 -7.3(3)
C6 C7 C8 N3 173.3(3)
N2 C7 C8 C9 173.1(2)
C6 C7 C8 C9 -6.3(4)
C8 N3 C10 C11 121.9(3)
Fe1 N3 C10 C11 -64.1(3)
C15 N6 C11 C10 168.7(2)
C12 N6 C11 C10 -71.2(3)
N3 C10 C11 N6 -58.1(3)
C11 N6 C12 C13 -177.2(3)
C15 N6 C12 C13 -56.3(3)
C14 O1 C13 C12 -57.8(4)
N6 C12 C13 O1 58.2(4)
C13 O1 C14 C15 58.6(4)
C11 N6 C15 C14 178.2(3)
C12 N6 C15 C14 56.1(3)
O1 C14 C15 N6 -59.1(3)
C2 N1 C16 C17 88.4(3)
Fe1 N1 C16 C17 -90.2(2)
C2 N1 C16 C21 -93.0(3)
Fe1 N1 C16 C21 88.3(2)
C21 C16 C17 C18 -0.3(4)
N1 C16 C17 C18 178.2(2)
C21 C16 C17 C22 178.9(2)
N1 C16 C17 C22 -2.6(4)
C16 C17 C18 C19 0.4(4)
C22 C17 C18 C19 -178.8(3)
C17 C18 C19 C20 -0.2(4)
C18 C19 C20 C21 -0.1(4)
C19 C20 C21 C16 0.2(4)
C19 C20 C21 C25 177.8(3)
C17 C16 C21 C20 0.0(4)
N1 C16 C21 C20 -178.5(2)
C17 C16 C21 C25 -177.5(2)
N1 C16 C21 C25 3.9(4)
C18 C17 C22 C23 -52.8(3)
C16 C17 C22 C23 128.0(3)
C18 C17 C22 C24 68.9(4)
C16 C17 C22 C24 -110.3(3)
C20 C21 C25 C27 44.2(4)
C16 C21 C25 C27 -138.3(3)
C20 C21 C25 C26 -79.5(3)
C16 C21 C25 C26 97.9(3)
C34 B1 C28 C33 -25.0(3)
C40 B1 C28 C33 93.9(3)
C46 B1 C28 C33 -147.2(3)
C34 B1 C28 C29 163.0(2)
C40 B1 C28 C29 -78.0(3)
C46 B1 C28 C29 40.9(3)
C33 C28 C29 C30 -0.4(4)
B1 C28 C29 C30 172.1(3)
C28 C29 C30 C31 1.2(5)
C29 C30 C31 C32 -1.1(5)
C30 C31 C32 C33 0.2(5)
C29 C28 C33 C32 -0.5(4)
B1 C28 C33 C32 -172.9(3)
C31 C32 C33 C28 0.6(5)
C40 B1 C34 C39 4.3(3)
C28 B1 C34 C39 121.7(3)
C46 B1 C34 C39 -117.1(3)
C40 B1 C34 C35 -174.4(2)
C28 B1 C34 C35 -56.9(3)
C46 B1 C34 C35 64.2(3)
C39 C34 C35 C36 0.3(4)
B1 C34 C35 C36 179.1(2)
C34 C35 C36 C37 -0.4(4)
C35 C36 C37 C38 -0.5(4)
C36 C37 C38 C39 1.3(5)
C37 C38 C39 C34 -1.3(4)
C35 C34 C39 C38 0.5(4)
B1 C34 C39 C38 -178.3(2)
C34 B1 C40 C45 101.4(3)
C28 B1 C40 C45 -17.3(3)
C46 B1 C40 C45 -136.2(3)
C34 B1 C40 C41 -76.5(3)
C28 B1 C40 C41 164.8(2)
C46 B1 C40 C41 45.9(3)
C45 C40 C41 C42 -2.0(4)
B1 C40 C41 C42 176.1(3)
C40 C41 C42 C43 1.1(5)
C41 C42 C43 C44 0.8(5)
C42 C43 C44 C45 -1.7(6)
C43 C44 C45 C40 0.6(6)
C41 C40 C45 C44 1.2(5)
B1 C40 C45 C44 -176.9(3)
C34 B1 C46 C47 163.0(2)
C40 B1 C46 C47 41.5(3)
C28 B1 C46 C47 -76.0(3)
C34 B1 C46 C51 -20.2(3)
C40 B1 C46 C51 -141.7(2)
C28 B1 C46 C51 100.8(3)
C51 C46 C47 C48 -3.1(4)
B1 C46 C47 C48 174.0(2)
C46 C47 C48 C49 1.1(4)
C47 C48 C49 C50 1.8(4)
C48 C49 C50 C51 -2.7(5)
C49 C50 C51 C46 0.6(5)
C47 C46 C51 C50 2.2(4)
B1 C46 C51 C50 -174.7(2)
C4S O1S C1S C2S 22.8(9)
O1S C1S C2S C3S 1.6(9)
C1S C2S C3S C4S -21.9(9)
C1S O1S C4S C3S -38.0(10)
C2S C3S C4S O1S 35.9(9)
